data_7248848
loop_
_publ_author_name
'Streit, Tim-Niclas'
'Langwald, Jan'
'Gomila, Rosa M.'
'Frontera, Antonio'
'Malischewski, Moritz'

_publ_section_title
;
 Structural diversity of supramolecular networks formed between
 polycyanometalates and sulfur-based chalcogen bond donors
;
_journal_issue 27
_journal_name_full CrystEngComm
_journal_page_first 3627
_journal_page_last 3633
_journal_paper_doi 10.1039/D4CE00454J
_journal_volume 26
_journal_year 2024
_chemical_formula_moiety 'C8 N8 W, 3(C13 H8 F3 S)'
_chemical_formula_sum 'C47 H24 F9 N8 S3 W'
_chemical_formula_weight 1151.77
_space_group_crystal_system monoclinic
_space_group_IT_number 15
_space_group_name_Hall '-C 2yc'
_space_group_name_H-M_alt 'C 1 2/c 1'
_atom_sites_solution_hydrogens geom
_audit_creation_date 2024-04-08
_audit_creation_method
;
Olex2 1.3
(compiled 2020.11.12 svn.r5f609507 for OlexSys, GUI svn.r6408)
;
_audit_update_record
;
2024-05-03 deposited with the CCDC.	2024-06-10 downloaded from the CCDC.
;
_cell_angle_alpha 90
_cell_angle_beta 101.077(4)
_cell_angle_gamma 90
_cell_formula_units_Z 8
_cell_length_a 38.630(5)
_cell_length_b 14.822(2)
_cell_length_c 18.028(2)
_cell_measurement_reflns_used 9749
_cell_measurement_temperature 105.00
_cell_measurement_theta_max 24.85
_cell_measurement_theta_min 2.26
_cell_volume 10130(2)
_computing_cell_refinement 'SAINT V8.38A (Bruker, 2018)'
_computing_data_reduction 'SAINT V8.38A (Bruker, 2018)'
_computing_molecular_graphics 'Olex2 1.3 (Dolomanov et al., 2009)'
_computing_publication_material 'Olex2 1.3 (Dolomanov et al., 2009)'
_computing_structure_refinement 'SHELXL 2018/3 (Sheldrick, 2015)'
_computing_structure_solution 'SHELXT 2014/5 (Sheldrick, 2014)'
_diffrn_ambient_temperature 105.0
_diffrn_measured_fraction_theta_full 0.998
_diffrn_measured_fraction_theta_max 0.998
_diffrn_measurement_device_type 'Bruker APEX-II CCD'
_diffrn_measurement_method '\f and \w scans'
_diffrn_radiation_type MoK\a
_diffrn_radiation_wavelength 0.71073
_diffrn_reflns_av_R_equivalents 0.0905
_diffrn_reflns_av_unetI/netI 0.0363
_diffrn_reflns_Laue_measured_fraction_full 0.998
_diffrn_reflns_Laue_measured_fraction_max 0.998
_diffrn_reflns_limit_h_max 46
_diffrn_reflns_limit_h_min -46
_diffrn_reflns_limit_k_max 17
_diffrn_reflns_limit_k_min -17
_diffrn_reflns_limit_l_max 21
_diffrn_reflns_limit_l_min -21
_diffrn_reflns_number 166640
_diffrn_reflns_point_group_measured_fraction_full 0.998
_diffrn_reflns_point_group_measured_fraction_max 0.998
_diffrn_reflns_theta_full 25.242
_diffrn_reflns_theta_max 25.375
_diffrn_reflns_theta_min 2.149
_exptl_absorpt_coefficient_mu 2.478
_exptl_absorpt_correction_T_max 0.7406
_exptl_absorpt_correction_T_min 0.6421
_exptl_absorpt_correction_type none
_exptl_absorpt_process_details
;
SADABS-2016/2 (Bruker,2016/2) was used for absorption correction.
wR2(int) was 0.1024 before and 0.0860 after correction.
The Ratio of minimum to maximum transmission is 0.8670.
The \l/2 correction factor is Not present.
;
_exptl_crystal_colour 'clear colourless'
_exptl_crystal_colour_lustre clear
_exptl_crystal_colour_primary colourless
_exptl_crystal_density_diffrn 1.510
_exptl_crystal_description plate
_exptl_crystal_F_000 4520
_exptl_crystal_preparation 'Diffusion in DCM'
_exptl_crystal_recrystallization_method 'Diffusion in DCM'
_exptl_crystal_size_max 0.1
_exptl_crystal_size_mid 0.1
_exptl_crystal_size_min 0.1
_refine_diff_density_max 0.483
_refine_diff_density_min -0.806
_refine_diff_density_rms 0.089
_refine_ls_extinction_method none
_refine_ls_goodness_of_fit_ref 1.040
_refine_ls_hydrogen_treatment constr
_refine_ls_matrix_type full
_refine_ls_number_parameters 613
_refine_ls_number_reflns 9273
_refine_ls_number_restraints 0
_refine_ls_restrained_S_all 1.040
_refine_ls_R_factor_all 0.0396
_refine_ls_R_factor_gt 0.0270
_refine_ls_shift/su_max 0.003
_refine_ls_shift/su_mean 0.000
_refine_ls_structure_factor_coef Fsqd
_refine_ls_weighting_details 'w=1/[\s^2^(Fo^2^)+(0.0269P)^2^+26.5954P] where P=(Fo^2^+2Fc^2^)/3'
_refine_ls_weighting_scheme calc
_refine_ls_wR_factor_gt 0.0613
_refine_ls_wR_factor_ref 0.0652
_reflns_Friedel_coverage 0.000
_reflns_number_gt 7554
_reflns_number_total 9273
_reflns_threshold_expression 'I > 2\s(I)'
_cod_data_source_file d4ce00454j2.cif
_cod_data_source_block wcn8umef2
_cod_depositor_comments 'Adding full bibliography for 7248845--7248848.cif.'
_cod_database_code 7248848
_shelx_shelxl_version_number 2018/3
_shelx_space_group_comment
;
The symmetry employed for this shelxl refinement is uniquely defined
by the following loop, which should always be used as a source of
symmetry information in preference to the above space-group names.
They are only intended as comments.
;
_shelx_estimated_absorpt_t_max 0.790
_shelx_estimated_absorpt_t_min 0.790
_olex2_refinement_description
;
1.a Aromatic/amide H refined with riding coordinates:
 C24(H24), C27(H27), C38(H38), C28(H28), C31(H31), C34(H34), C29(H29),
 C39(H39), C41(H41), C47(H47), C40(H40), C15(H15), C32(H32), C33(H33), C44(H44),
  C46(H46), C13(H13), C14(H14), C22(H22), C19(H19), C12(H12), C45(H45),
 C20(H20), C21(H21)
;
_smtbx_masks_void_probe_radius 1.2
_smtbx_masks_void_truncation_radius 1.2
_olex2_submission_special_instructions 'No special instructions were received'

loop_
_space_group_symop_operation_xyz
'x, y, z'
'-x, y, -z+1/2'
'x+1/2, y+1/2, z'
'-x+1/2, y+1/2, -z+1/2'
'-x, -y, -z'
'x, -y, z-1/2'
'-x+1/2, -y+1/2, -z'
'x+1/2, -y+1/2, z-1/2'

loop_
_atom_site_label
_atom_site_type_symbol
_atom_site_fract_x
_atom_site_fract_y
_atom_site_fract_z
_atom_site_U_iso_or_equiv
_atom_site_adp_type
_atom_site_occupancy
_atom_site_site_symmetry_order
_atom_site_calc_flag
_atom_site_refinement_flags_posn
_atom_site_refinement_flags_adp
_atom_site_refinement_flags_occupancy
_atom_site_disorder_assembly
_atom_site_disorder_group
W1 W 0.36103(2) 0.08454(2) 0.27218(2) 0.01615(5) Uani 1 1 d . . . . .
S2 S 0.30564(2) 0.70248(6) 0.57262(5) 0.01888(18) Uani 1 1 d . . . . .
S3 S 0.46141(2) 0.09467(6) 0.91091(5) 0.02088(18) Uani 1 1 d . . . . .
S1 S 0.35327(2) 0.24452(6) 0.56466(5) 0.0247(2) Uani 1 1 d . . . . .
F4 F 0.33045(6) 0.53760(15) 0.56463(12) 0.0392(6) Uani 1 1 d . . . . .
F8 F 0.42743(6) 0.23344(16) 0.84363(14) 0.0450(6) Uani 1 1 d . . . . .
F5 F 0.32910(7) 0.58226(17) 0.67595(13) 0.0505(7) Uani 1 1 d . . . . .
F7 F 0.48332(6) 0.25000(15) 0.86270(14) 0.0408(6) Uani 1 1 d . . . . .
F9 F 0.45815(8) 0.16074(17) 0.77588(13) 0.0527(7) Uani 1 1 d . . . . .
F2 F 0.37755(7) 0.28067(17) 0.70815(13) 0.0481(7) Uani 1 1 d . . . . .
F6 F 0.36835(6) 0.63296(18) 0.61788(17) 0.0579(8) Uani 1 1 d . . . . .
F3 F 0.36736(9) 0.39796(17) 0.64151(16) 0.0696(10) Uani 1 1 d . . . . .
N3 N 0.38159(8) -0.0880(2) 0.38940(17) 0.0249(7) Uani 1 1 d . . . . .
N7 N 0.28278(8) -0.0155(2) 0.23584(16) 0.0248(7) Uani 1 1 d . . . . .
N8 N 0.44656(8) 0.0466(2) 0.28773(17) 0.0234(7) Uani 1 1 d . . . . .
F1 F 0.41161(7) 0.3163(2) 0.63311(17) 0.0749(10) Uani 1 1 d . . . . .
N4 N 0.33795(8) 0.1318(2) 0.43534(17) 0.0238(7) Uani 1 1 d . . . . .
C6 C 0.36487(9) 0.1353(2) 0.1616(2) 0.0228(8) Uani 1 1 d . . . . .
C3 C 0.37378(9) -0.0296(2) 0.3487(2) 0.0205(8) Uani 1 1 d . . . . .
N5 N 0.30033(8) 0.2452(2) 0.23005(16) 0.0246(7) Uani 1 1 d . . . . .
C8 C 0.41740(9) 0.0607(2) 0.28185(19) 0.0200(8) Uani 1 1 d . . . . .
C4 C 0.34631(9) 0.1164(2) 0.3790(2) 0.0191(7) Uani 1 1 d . . . . .
C25 C 0.26476(9) 0.6428(2) 0.55462(19) 0.0189(7) Uani 1 1 d . . . . .
N6 N 0.36590(8) 0.1645(2) 0.10313(17) 0.0298(7) Uani 1 1 d . . . . .
C5 C 0.32146(9) 0.1908(2) 0.24565(19) 0.0201(7) Uani 1 1 d . . . . .
C24 C 0.24522(9) 0.6208(2) 0.6085(2) 0.0216(7) Uani 1 1 d . . . . .
H24 H 0.253058 0.635130 0.660351 0.026 Uiso 1 1 calc R U . . .
C37 C 0.50788(8) 0.0776(2) 0.92367(19) 0.0198(7) Uani 1 1 d . . . . .
C7 C 0.30946(9) 0.0191(2) 0.24984(19) 0.0210(8) Uani 1 1 d . . . . .
C27 C 0.22213(9) 0.5810(2) 0.4533(2) 0.0220(7) Uani 1 1 d . . . . .
H27 H 0.214020 0.568135 0.401271 0.026 Uiso 1 1 calc R U . . .
C38 C 0.52443(9) 0.0294(2) 0.8749(2) 0.0246(8) Uani 1 1 d . . . . .
H38 H 0.511595 0.002470 0.830189 0.030 Uiso 1 1 calc R U . . .
C28 C 0.20181(9) 0.5574(2) 0.5068(2) 0.0238(8) Uani 1 1 d . . . . .
H28 H 0.179779 0.528145 0.490734 0.029 Uiso 1 1 calc R U . . .
N1 N 0.36700(9) -0.0924(2) 0.1634(2) 0.0367(8) Uani 1 1 d . . . . .
C35 C 0.30938(9) 0.6969(2) 0.47567(19) 0.0196(7) Uani 1 1 d . . . . .
C36 C 0.46597(9) 0.1560(2) 0.9973(2) 0.0224(8) Uani 1 1 d . . . . .
N2 N 0.40548(8) 0.2745(2) 0.3165(2) 0.0330(8) Uani 1 1 d . . . . .
C2 C 0.38946(9) 0.2098(3) 0.3021(2) 0.0232(8) Uani 1 1 d . . . . .
C31 C 0.27868(9) 0.6459(2) 0.35559(19) 0.0210(8) Uani 1 1 d . . . . .
H31 H 0.259014 0.618187 0.324073 0.025 Uiso 1 1 calc R U . . .
C34 C 0.33666(10) 0.7330(2) 0.4461(2) 0.0260(8) Uani 1 1 d . . . . .
H34 H 0.355786 0.763747 0.476811 0.031 Uiso 1 1 calc R U . . .
C29 C 0.21329(9) 0.5762(2) 0.5829(2) 0.0244(8) Uani 1 1 d . . . . .
H29 H 0.199219 0.558400 0.618161 0.029 Uiso 1 1 calc R U . . .
C1 C 0.36502(9) -0.0310(3) 0.2012(2) 0.0242(8) Uani 1 1 d . . . . .
C39 C 0.56103(9) 0.0226(3) 0.8950(2) 0.0261(8) Uani 1 1 d . . . . .
H39 H 0.573640 -0.009355 0.863069 0.031 Uiso 1 1 calc R U . . .
C30 C 0.28000(9) 0.6537(2) 0.43233(19) 0.0191(7) Uani 1 1 d . . . . .
C26 C 0.25445(8) 0.6235(2) 0.47774(19) 0.0175(7) Uani 1 1 d . . . . .
C41 C 0.56181(9) 0.1092(2) 1.0089(2) 0.0246(8) Uani 1 1 d . . . . .
H41 H 0.574645 0.135200 1.054064 0.030 Uiso 1 1 calc R U . . .
C47 C 0.43806(9) 0.1872(3) 1.0279(2) 0.0289(9) Uani 1 1 d . . . . .
H47 H 0.414276 0.179749 1.002676 0.035 Uiso 1 1 calc R U . . .
C42 C 0.52543(9) 0.1185(2) 0.99059(19) 0.0211(8) Uani 1 1 d . . . . .
C40 C 0.57939(10) 0.0618(3) 0.9610(2) 0.0278(9) Uani 1 1 d . . . . .
H40 H 0.604327 0.056004 0.973455 0.033 Uiso 1 1 calc R U . . .
C16 C 0.31069(9) 0.2578(2) 0.5877(2) 0.0249(8) Uani 1 1 d . . . . .
C43 C 0.50126(9) 0.1630(2) 1.0324(2) 0.0225(8) Uani 1 1 d . . . . .
C15 C 0.29807(10) 0.2095(3) 0.6425(2) 0.0292(9) Uani 1 1 d . . . . .
H15 H 0.311627 0.163090 0.670561 0.035 Uiso 1 1 calc R U . . .
C32 C 0.30645(9) 0.6790(2) 0.3252(2) 0.0243(8) Uani 1 1 d . . . . .
H32 H 0.305965 0.671714 0.272623 0.029 Uiso 1 1 calc R U . . .
C11 C 0.45722(10) 0.1923(3) 0.8428(2) 0.0294(9) Uani 1 1 d . . . . .
C33 C 0.33466(10) 0.7221(3) 0.3688(2) 0.0280(9) Uani 1 1 d . . . . .
H33 H 0.353072 0.744715 0.345884 0.034 Uiso 1 1 calc R U . . .
C10 C 0.33561(10) 0.6067(3) 0.6106(2) 0.0288(9) Uani 1 1 d . . . . .
C44 C 0.50912(10) 0.2061(3) 1.1021(2) 0.0292(9) Uani 1 1 d . . . . .
H44 H 0.532888 0.212362 1.127763 0.035 Uiso 1 1 calc R U . . .
C46 C 0.44666(10) 0.2301(3) 1.0974(2) 0.0362(10) Uani 1 1 d . . . . .
H46 H 0.428433 0.253124 1.120693 0.043 Uiso 1 1 calc R U . . .
C23 C 0.34408(11) 0.3279(3) 0.4923(2) 0.0301(9) Uani 1 1 d . . . . .
C13 C 0.24565(11) 0.3003(3) 0.6133(2) 0.0393(11) Uani 1 1 d . . . . .
H13 H 0.223263 0.316323 0.623703 0.047 Uiso 1 1 calc R U . . .
C14 C 0.26474(10) 0.2319(3) 0.6546(2) 0.0362(10) Uani 1 1 d . . . . .
H14 H 0.254959 0.200071 0.691440 0.043 Uiso 1 1 calc R U . . .
C18 C 0.30965(11) 0.3607(3) 0.4860(2) 0.0303(9) Uani 1 1 d . . . . .
C9 C 0.37893(11) 0.3157(3) 0.6421(2) 0.0341(9) Uani 1 1 d . . . . .
C17 C 0.29139(11) 0.3244(3) 0.5428(2) 0.0311(9) Uani 1 1 d . . . . .
C22 C 0.36575(12) 0.3484(3) 0.4433(2) 0.0370(10) Uani 1 1 d . . . . .
H22 H 0.389030 0.324937 0.449874 0.044 Uiso 1 1 calc R U . . .
C19 C 0.29686(13) 0.4172(3) 0.4248(2) 0.0401(11) Uani 1 1 d . . . . .
H19 H 0.273555 0.440530 0.417916 0.048 Uiso 1 1 calc R U . . .
C12 C 0.25836(11) 0.3458(3) 0.5573(2) 0.0383(10) Uani 1 1 d . . . . .
H12 H 0.244564 0.391540 0.528793 0.046 Uiso 1 1 calc R U . . .
C45 C 0.48176(10) 0.2397(3) 1.1334(2) 0.0369(10) Uani 1 1 d . . . . .
H45 H 0.487028 0.270084 1.180638 0.044 Uiso 1 1 calc R U . . .
C20 C 0.31838(15) 0.4388(3) 0.3746(3) 0.0494(13) Uani 1 1 d . . . . .
H20 H 0.309689 0.477608 0.333294 0.059 Uiso 1 1 calc R U . . .
C21 C 0.35214(14) 0.4055(3) 0.3830(2) 0.0460(12) Uani 1 1 d . . . . .
H21 H 0.366352 0.421378 0.347497 0.055 Uiso 1 1 calc R U . . .

loop_
_atom_site_aniso_label
_atom_site_aniso_U_11
_atom_site_aniso_U_22
_atom_site_aniso_U_33
_atom_site_aniso_U_23
_atom_site_aniso_U_13
_atom_site_aniso_U_12
W1 0.01056(7) 0.02351(8) 0.01300(7) 0.00298(6) -0.00119(5) 0.00086(6)
S2 0.0171(4) 0.0239(5) 0.0142(4) -0.0020(3) -0.0008(3) -0.0009(3)
S3 0.0137(4) 0.0271(5) 0.0197(4) -0.0007(4) -0.0021(3) -0.0013(3)
S1 0.0267(5) 0.0272(5) 0.0191(4) 0.0002(4) 0.0016(4) 0.0052(4)
F4 0.0457(14) 0.0331(13) 0.0315(13) -0.0088(10) -0.0107(11) 0.0132(11)
F8 0.0270(13) 0.0460(15) 0.0560(16) 0.0177(12) -0.0069(12) 0.0087(11)
F5 0.0747(19) 0.0518(16) 0.0239(12) 0.0108(11) 0.0065(13) 0.0298(14)
F7 0.0329(13) 0.0376(13) 0.0471(14) 0.0155(11) -0.0043(11) -0.0096(11)
F9 0.081(2) 0.0503(16) 0.0220(13) 0.0062(11) -0.0015(13) 0.0010(14)
F2 0.0661(18) 0.0502(15) 0.0211(13) -0.0001(11) -0.0084(12) -0.0096(13)
F6 0.0221(13) 0.0483(16) 0.092(2) 0.0074(15) -0.0161(14) 0.0025(11)
F3 0.104(3) 0.0316(15) 0.0530(18) -0.0074(12) -0.0346(17) 0.0090(15)
N3 0.0191(15) 0.0241(16) 0.0300(17) 0.0066(14) 0.0012(13) 0.0004(13)
N7 0.0175(16) 0.0342(18) 0.0212(17) 0.0030(13) -0.0002(13) -0.0023(14)
N8 0.0167(16) 0.0279(16) 0.0248(17) 0.0011(13) 0.0017(13) 0.0000(13)
F1 0.0361(16) 0.124(3) 0.063(2) -0.0290(19) 0.0060(15) -0.0237(17)
N4 0.0211(16) 0.0303(17) 0.0183(16) 0.0018(13) -0.0005(13) 0.0022(13)
C6 0.0142(17) 0.031(2) 0.022(2) 0.0009(16) 0.0001(15) 0.0038(15)
C3 0.0137(17) 0.026(2) 0.0218(19) -0.0010(16) 0.0025(15) -0.0027(14)
N5 0.0205(16) 0.0335(18) 0.0199(16) 0.0044(14) 0.0044(13) 0.0051(14)
C8 0.0156(18) 0.0254(19) 0.0185(18) 0.0023(14) 0.0022(15) 0.0003(14)
C4 0.0176(18) 0.0183(17) 0.0188(19) 0.0047(14) -0.0030(15) 0.0010(14)
C25 0.0154(17) 0.0226(18) 0.0166(17) -0.0011(14) -0.0024(14) -0.0016(14)
N6 0.0211(17) 0.049(2) 0.0185(17) 0.0106(15) 0.0014(14) 0.0033(14)
C5 0.0157(17) 0.030(2) 0.0150(17) 0.0017(15) 0.0034(15) -0.0010(15)
C24 0.0256(19) 0.0234(18) 0.0158(17) 0.0014(14) 0.0037(15) 0.0035(15)
C37 0.0115(16) 0.0272(19) 0.0195(17) 0.0058(15) 0.0000(14) -0.0034(14)
C7 0.0187(19) 0.028(2) 0.0155(18) 0.0049(15) 0.0020(15) 0.0053(15)
C27 0.0213(18) 0.0234(18) 0.0205(18) 0.0029(15) 0.0016(15) -0.0003(15)
C38 0.0227(19) 0.034(2) 0.0168(18) 0.0004(16) 0.0043(16) -0.0030(16)
C28 0.0178(18) 0.0236(19) 0.029(2) 0.0023(15) 0.0025(16) -0.0025(14)
N1 0.0294(18) 0.044(2) 0.040(2) -0.0161(17) 0.0152(16) -0.0120(16)
C35 0.0195(18) 0.0242(19) 0.0151(17) -0.0005(14) 0.0031(15) 0.0020(14)
C36 0.0202(18) 0.0233(19) 0.0224(19) -0.0031(15) 0.0009(16) -0.0014(14)
N2 0.0187(16) 0.0299(19) 0.047(2) -0.0001(16) -0.0011(16) 0.0002(14)
C2 0.0118(17) 0.030(2) 0.025(2) 0.0040(16) -0.0018(15) 0.0046(15)
C31 0.0225(19) 0.0234(19) 0.0158(18) 0.0000(14) 0.0002(15) -0.0006(15)
C34 0.0220(19) 0.031(2) 0.025(2) -0.0055(16) 0.0052(16) -0.0045(16)
C29 0.0250(19) 0.026(2) 0.0241(19) 0.0072(16) 0.0097(16) -0.0002(16)
C1 0.0176(18) 0.032(2) 0.023(2) 0.0015(17) 0.0057(16) -0.0047(15)
C39 0.0148(18) 0.044(2) 0.0206(19) -0.0012(17) 0.0064(15) -0.0027(16)
C30 0.0184(18) 0.0186(17) 0.0197(18) -0.0006(14) 0.0025(15) -0.0001(14)
C26 0.0151(17) 0.0191(17) 0.0173(17) -0.0001(14) 0.0003(14) 0.0003(14)
C41 0.0192(18) 0.035(2) 0.0180(18) 0.0002(15) -0.0015(15) -0.0032(15)
C47 0.0162(18) 0.034(2) 0.033(2) -0.0077(17) -0.0022(17) 0.0039(16)
C42 0.0152(17) 0.0279(19) 0.0186(18) 0.0037(15) -0.0008(15) -0.0037(14)
C40 0.0154(18) 0.044(2) 0.022(2) -0.0003(17) 0.0000(16) -0.0022(16)
C16 0.0211(18) 0.031(2) 0.0206(18) -0.0046(16) -0.0024(15) 0.0056(16)
C43 0.0175(18) 0.027(2) 0.0220(19) -0.0003(15) 0.0001(15) 0.0002(14)
C15 0.029(2) 0.036(2) 0.0206(19) -0.0053(16) -0.0009(17) 0.0078(17)
C32 0.027(2) 0.029(2) 0.0177(18) -0.0014(15) 0.0050(16) -0.0016(16)
C11 0.022(2) 0.033(2) 0.028(2) 0.0065(17) -0.0078(17) -0.0024(17)
C33 0.028(2) 0.032(2) 0.028(2) -0.0016(16) 0.0142(18) -0.0051(16)
C10 0.025(2) 0.033(2) 0.026(2) -0.0024(16) -0.0020(17) 0.0050(16)
C44 0.0195(19) 0.038(2) 0.027(2) -0.0066(17) -0.0033(17) 0.0000(16)
C46 0.025(2) 0.042(2) 0.042(2) -0.017(2) 0.0066(19) 0.0030(18)
C23 0.042(2) 0.025(2) 0.021(2) -0.0009(16) 0.0008(18) 0.0038(17)
C13 0.024(2) 0.060(3) 0.031(2) -0.013(2) -0.0037(19) 0.017(2)
C14 0.025(2) 0.057(3) 0.024(2) -0.0070(19) 0.0015(18) 0.0080(19)
C18 0.041(2) 0.027(2) 0.0190(19) -0.0051(16) -0.0020(18) 0.0073(17)
C9 0.033(2) 0.034(2) 0.031(2) -0.0024(18) -0.0048(19) 0.0041(18)
C17 0.038(2) 0.030(2) 0.021(2) -0.0064(16) -0.0045(18) 0.0103(18)
C22 0.050(3) 0.033(2) 0.029(2) 0.0019(18) 0.011(2) 0.0042(19)
C19 0.060(3) 0.033(2) 0.022(2) -0.0031(18) -0.006(2) 0.017(2)
C12 0.031(2) 0.049(3) 0.029(2) -0.006(2) -0.0093(19) 0.019(2)
C45 0.031(2) 0.047(3) 0.031(2) -0.0192(19) -0.0005(19) 0.0016(19)
C20 0.086(4) 0.029(2) 0.032(2) 0.0039(18) 0.009(3) 0.019(2)
C21 0.073(3) 0.034(2) 0.032(2) 0.0035(19) 0.013(2) 0.009(2)

loop_
_atom_type_symbol
_atom_type_description
_atom_type_scat_dispersion_real
_atom_type_scat_dispersion_imag
_atom_type_scat_source
C C 0.0033 0.0016 'International Tables Vol C Tables 4.2.6.8 and 6.1.1.4'
H H 0.0000 0.0000 'International Tables Vol C Tables 4.2.6.8 and 6.1.1.4'
F F 0.0171 0.0103 'International Tables Vol C Tables 4.2.6.8 and 6.1.1.4'
N N 0.0061 0.0033 'International Tables Vol C Tables 4.2.6.8 and 6.1.1.4'
S S 0.1246 0.1234 'International Tables Vol C Tables 4.2.6.8 and 6.1.1.4'
W W -0.8490 6.8722 'International Tables Vol C Tables 4.2.6.8 and 6.1.1.4'

loop_
_geom_angle_atom_site_label_1
_geom_angle_atom_site_label_2
_geom_angle_atom_site_label_3
_geom_angle
_geom_angle_site_symmetry_1
_geom_angle_site_symmetry_3
_geom_angle_publ_flag
C6 W1 C3 143.79(13) . . ?
C6 W1 C8 83.45(13) . . ?
C6 W1 C5 73.50(12) . . ?
C6 W1 C7 101.91(13) . . ?
C6 W1 C2 79.10(14) . . ?
C3 W1 C8 73.90(12) . . ?
C3 W1 C5 139.70(12) . . ?
C3 W1 C7 81.89(12) . . ?
C8 W1 C5 141.37(13) . . ?
C8 W1 C7 143.63(13) . . ?
C4 W1 C6 145.22(13) . . ?
C4 W1 C3 70.84(12) . . ?
C4 W1 C8 113.19(13) . . ?
C4 W1 C5 75.21(12) . . ?
C4 W1 C7 82.78(13) . . ?
C4 W1 C2 78.40(13) . . ?
C7 W1 C5 72.80(13) . . ?
C2 W1 C3 117.67(13) . . ?
C2 W1 C8 70.67(12) . . ?
C2 W1 C5 74.75(13) . . ?
C2 W1 C7 145.67(13) . . ?
C1 W1 C6 72.85(13) . . ?
C1 W1 C3 74.09(13) . . ?
C1 W1 C8 74.65(13) . . ?
C1 W1 C4 139.54(13) . . ?
C1 W1 C5 124.67(13) . . ?
C1 W1 C7 72.83(13) . . ?
C1 W1 C2 137.29(13) . . ?
C25 S2 C10 98.85(17) . . ?
C35 S2 C25 91.96(16) . . ?
C35 S2 C10 99.31(16) . . ?
C37 S3 C11 98.71(16) . . ?
C36 S3 C37 91.81(16) . . ?
C36 S3 C11 99.18(17) . . ?
C16 S1 C9 98.27(18) . . ?
C23 S1 C16 91.79(18) . . ?
C23 S1 C9 99.07(18) . . ?
N6 C6 W1 177.4(3) . . ?
N3 C3 W1 177.6(3) . . ?
N8 C8 W1 178.4(3) . . ?
N4 C4 W1 178.5(3) . . ?
C24 C25 S2 125.1(3) . . ?
C24 C25 C26 124.1(3) . . ?
C26 C25 S2 110.8(2) . . ?
N5 C5 W1 178.2(3) . . ?
C25 C24 H24 121.7 . . ?
C25 C24 C29 116.6(3) . . ?
C29 C24 H24 121.7 . . ?
C38 C37 S3 124.7(3) . . ?
C38 C37 C42 124.3(3) . . ?
C42 C37 S3 111.0(3) . . ?
N7 C7 W1 177.7(3) . . ?
C28 C27 H27 120.6 . . ?
C26 C27 H27 120.6 . . ?
C26 C27 C28 118.9(3) . . ?
C37 C38 H38 121.9 . . ?
C37 C38 C39 116.2(3) . . ?
C39 C38 H38 121.9 . . ?
C27 C28 H28 119.4 . . ?
C29 C28 C27 121.1(3) . . ?
C29 C28 H28 119.4 . . ?
C34 C35 S2 125.0(3) . . ?
C34 C35 C30 124.0(3) . . ?
C30 C35 S2 111.0(2) . . ?
C47 C36 S3 124.5(3) . . ?
C47 C36 C43 124.4(3) . . ?
C43 C36 S3 111.0(3) . . ?
N2 C2 W1 177.2(3) . . ?
C30 C31 H31 120.5 . . ?
C30 C31 C32 119.0(3) . . ?
C32 C31 H31 120.5 . . ?
C35 C34 H34 121.9 . . ?
C35 C34 C33 116.3(3) . . ?
C33 C34 H34 121.9 . . ?
C24 C29 H29 119.5 . . ?
C28 C29 C24 121.1(3) . . ?
C28 C29 H29 119.5 . . ?
N1 C1 W1 179.7(4) . . ?
C38 C39 H39 119.4 . . ?
C40 C39 C38 121.2(3) . . ?
C40 C39 H39 119.4 . . ?
C35 C30 C26 112.8(3) . . ?
C31 C30 C35 117.9(3) . . ?
C31 C30 C26 129.4(3) . . ?
C25 C26 C30 113.4(3) . . ?
C27 C26 C25 118.3(3) . . ?
C27 C26 C30 128.3(3) . . ?
C42 C41 H41 120.1 . . ?
C42 C41 C40 119.8(3) . . ?
C40 C41 H41 120.1 . . ?
C36 C47 H47 121.8 . . ?
C36 C47 C46 116.4(3) . . ?
C46 C47 H47 121.8 . . ?
C37 C42 C43 112.7(3) . . ?
C41 C42 C37 117.5(3) . . ?
C41 C42 C43 129.7(3) . . ?
C39 C40 H40 119.5 . . ?
C41 C40 C39 120.9(3) . . ?
C41 C40 H40 119.5 . . ?
C15 C16 S1 125.3(3) . . ?
C15 C16 C17 123.9(3) . . ?
C17 C16 S1 110.9(3) . . ?
C36 C43 C42 113.5(3) . . ?
C44 C43 C36 118.0(3) . . ?
C44 C43 C42 128.4(3) . . ?
C16 C15 H15 121.5 . . ?
C16 C15 C14 117.0(4) . . ?
C14 C15 H15 121.5 . . ?
C31 C32 H32 119.1 . . ?
C33 C32 C31 121.8(3) . . ?
C33 C32 H32 119.1 . . ?
F8 C11 S3 108.5(3) . . ?
F8 C11 F7 108.9(3) . . ?
F7 C11 S3 110.8(2) . . ?
F9 C11 S3 108.3(3) . . ?
F9 C11 F8 111.1(3) . . ?
F9 C11 F7 109.2(3) . . ?
C34 C33 H33 119.5 . . ?
C32 C33 C34 120.9(3) . . ?
C32 C33 H33 119.5 . . ?
F4 C10 S2 110.7(3) . . ?
F5 C10 S2 109.1(3) . . ?
F5 C10 F4 108.8(3) . . ?
F5 C10 F6 110.1(3) . . ?
F6 C10 S2 109.2(3) . . ?
F6 C10 F4 108.9(3) . . ?
C43 C44 H44 120.6 . . ?
C45 C44 C43 118.9(3) . . ?
C45 C44 H44 120.6 . . ?
C47 C46 H46 119.7 . . ?
C47 C46 C45 120.7(4) . . ?
C45 C46 H46 119.7 . . ?
C18 C23 S1 110.7(3) . . ?
C22 C23 S1 124.6(3) . . ?
C22 C23 C18 124.2(4) . . ?
C14 C13 H13 119.2 . . ?
C12 C13 H13 119.2 . . ?
C12 C13 C14 121.6(4) . . ?
C15 C14 H14 119.8 . . ?
C13 C14 C15 120.3(4) . . ?
C13 C14 H14 119.8 . . ?
C23 C18 C17 113.3(3) . . ?
C19 C18 C23 117.3(4) . . ?
C19 C18 C17 129.2(4) . . ?
F2 C9 S1 110.2(3) . . ?
F3 C9 S1 113.0(3) . . ?
F3 C9 F2 107.8(4) . . ?
F3 C9 F1 109.5(4) . . ?
F1 C9 S1 107.3(3) . . ?
F1 C9 F2 109.0(3) . . ?
C16 C17 C18 113.1(3) . . ?
C12 C17 C16 117.4(4) . . ?
C12 C17 C18 129.5(4) . . ?
C23 C22 H22 121.5 . . ?
C23 C22 C21 116.9(4) . . ?
C21 C22 H22 121.5 . . ?
C18 C19 H19 120.3 . . ?
C20 C19 C18 119.4(4) . . ?
C20 C19 H19 120.3 . . ?
C13 C12 C17 119.7(4) . . ?
C13 C12 H12 120.2 . . ?
C17 C12 H12 120.2 . . ?
C44 C45 C46 121.6(4) . . ?
C44 C45 H45 119.2 . . ?
C46 C45 H45 119.2 . . ?
C19 C20 H20 119.3 . . ?
C21 C20 C19 121.5(4) . . ?
C21 C20 H20 119.3 . . ?
C22 C21 H21 119.7 . . ?
C20 C21 C22 120.7(4) . . ?
C20 C21 H21 119.7 . . ?

loop_
_geom_bond_atom_site_label_1
_geom_bond_atom_site_label_2
_geom_bond_distance
_geom_bond_site_symmetry_2
_geom_bond_publ_flag
W1 C6 2.162(4) . ?
W1 C3 2.178(4) . ?
W1 C8 2.180(3) . ?
W1 C4 2.162(4) . ?
W1 C5 2.183(4) . ?
W1 C7 2.183(4) . ?
W1 C2 2.172(4) . ?
W1 C1 2.161(4) . ?
S2 C25 1.784(3) . ?
S2 C35 1.783(3) . ?
S2 C10 1.876(4) . ?
S3 C37 1.783(3) . ?
S3 C36 1.782(4) . ?
S3 C11 1.884(4) . ?
S1 C16 1.783(4) . ?
S1 C23 1.782(4) . ?
S1 C9 1.875(4) . ?
F4 C10 1.308(4) . ?
F8 C11 1.305(4) . ?
F5 C10 1.303(4) . ?
F7 C11 1.318(4) . ?
F9 C11 1.301(5) . ?
F2 C9 1.309(5) . ?
F6 C10 1.306(4) . ?
F3 C9 1.298(5) . ?
N3 C3 1.138(4) . ?
N7 C7 1.135(4) . ?
N8 C8 1.131(4) . ?
F1 C9 1.303(5) . ?
N4 C4 1.147(4) . ?
C6 N6 1.147(4) . ?
N5 C5 1.144(4) . ?
C25 C24 1.379(5) . ?
C25 C26 1.396(5) . ?
C24 H24 0.9500 . ?
C24 C29 1.397(5) . ?
C37 C38 1.381(5) . ?
C37 C42 1.403(5) . ?
C27 H27 0.9500 . ?
C27 C28 1.400(5) . ?
C27 C26 1.392(5) . ?
C38 H38 0.9500 . ?
C38 C39 1.394(5) . ?
C28 H28 0.9500 . ?
C28 C29 1.385(5) . ?
N1 C1 1.148(5) . ?
C35 C34 1.378(5) . ?
C35 C30 1.402(5) . ?
C36 C47 1.382(5) . ?
C36 C43 1.392(5) . ?
N2 C2 1.144(5) . ?
C31 H31 0.9500 . ?
C31 C30 1.379(5) . ?
C31 C32 1.385(5) . ?
C34 H34 0.9500 . ?
C34 C33 1.390(5) . ?
C29 H29 0.9500 . ?
C39 H39 0.9500 . ?
C39 C40 1.388(5) . ?
C30 C26 1.468(5) . ?
C41 H41 0.9500 . ?
C41 C42 1.387(5) . ?
C41 C40 1.388(5) . ?
C47 H47 0.9500 . ?
C47 C46 1.387(5) . ?
C42 C43 1.465(5) . ?
C40 H40 0.9500 . ?
C16 C15 1.382(5) . ?
C16 C17 1.397(5) . ?
C43 C44 1.390(5) . ?
C15 H15 0.9500 . ?
C15 C14 1.387(5) . ?
C32 H32 0.9500 . ?
C32 C33 1.373(5) . ?
C33 H33 0.9500 . ?
C44 H44 0.9500 . ?
C44 C45 1.383(5) . ?
C46 H46 0.9500 . ?
C46 C45 1.394(5) . ?
C23 C18 1.400(5) . ?
C23 C22 1.362(6) . ?
C13 H13 0.9500 . ?
C13 C14 1.384(6) . ?
C13 C12 1.380(6) . ?
C14 H14 0.9500 . ?
C18 C17 1.455(6) . ?
C18 C19 1.397(5) . ?
C17 C12 1.387(6) . ?
C22 H22 0.9500 . ?
C22 C21 1.398(6) . ?
C19 H19 0.9500 . ?
C19 C20 1.379(7) . ?
C12 H12 0.9500 . ?
C45 H45 0.9500 . ?
C20 H20 0.9500 . ?
C20 C21 1.376(7) . ?
C21 H21 0.9500 . ?

loop_
_geom_torsion_atom_site_label_1
_geom_torsion_atom_site_label_2
_geom_torsion_atom_site_label_3
_geom_torsion_atom_site_label_4
_geom_torsion
_geom_torsion_site_symmetry_1
_geom_torsion_site_symmetry_2
_geom_torsion_site_symmetry_3
_geom_torsion_site_symmetry_4
_geom_torsion_publ_flag
S2 C25 C24 C29 178.1(3) . . . . ?
S2 C25 C26 C27 -176.9(3) . . . . ?
S2 C25 C26 C30 2.1(4) . . . . ?
S2 C35 C34 C33 -179.6(3) . . . . ?
S2 C35 C30 C31 178.6(3) . . . . ?
S2 C35 C30 C26 -0.9(4) . . . . ?
S3 C37 C38 C39 -179.3(3) . . . . ?
S3 C37 C42 C41 178.7(3) . . . . ?
S3 C37 C42 C43 0.7(4) . . . . ?
S3 C36 C47 C46 177.2(3) . . . . ?
S3 C36 C43 C42 -0.4(4) . . . . ?
S3 C36 C43 C44 -177.6(3) . . . . ?
S1 C16 C15 C14 177.4(3) . . . . ?
S1 C16 C17 C18 4.1(4) . . . . ?
S1 C16 C17 C12 -176.5(3) . . . . ?
S1 C23 C18 C17 4.4(4) . . . . ?
S1 C23 C18 C19 -171.3(3) . . . . ?
S1 C23 C22 C21 170.6(3) . . . . ?
C25 S2 C35 C34 179.4(3) . . . . ?
C25 S2 C35 C30 1.8(3) . . . . ?
C25 S2 C10 F4 51.2(3) . . . . ?
C25 S2 C10 F5 -68.5(3) . . . . ?
C25 S2 C10 F6 171.1(3) . . . . ?
C25 C24 C29 C28 -1.5(5) . . . . ?
C24 C25 C26 C27 1.3(5) . . . . ?
C24 C25 C26 C30 -179.7(3) . . . . ?
C37 S3 C36 C47 -175.4(3) . . . . ?
C37 S3 C36 C43 0.7(3) . . . . ?
C37 S3 C11 F8 -160.7(3) . . . . ?
C37 S3 C11 F7 -41.2(3) . . . . ?
C37 S3 C11 F9 78.6(3) . . . . ?
C37 C38 C39 C40 0.6(5) . . . . ?
C37 C42 C43 C36 -0.2(4) . . . . ?
C37 C42 C43 C44 176.7(4) . . . . ?
C27 C28 C29 C24 1.3(5) . . . . ?
C38 C37 C42 C41 -0.4(5) . . . . ?
C38 C37 C42 C43 -178.4(3) . . . . ?
C38 C39 C40 C41 -0.2(6) . . . . ?
C28 C27 C26 C25 -1.5(5) . . . . ?
C28 C27 C26 C30 179.7(3) . . . . ?
C35 S2 C25 C24 179.6(3) . . . . ?
C35 S2 C25 C26 -2.2(3) . . . . ?
C35 S2 C10 F4 -42.3(3) . . . . ?
C35 S2 C10 F5 -162.0(3) . . . . ?
C35 S2 C10 F6 77.6(3) . . . . ?
C35 C34 C33 C32 1.3(6) . . . . ?
C35 C30 C26 C25 -0.8(4) . . . . ?
C35 C30 C26 C27 178.0(3) . . . . ?
C36 S3 C37 C38 178.3(3) . . . . ?
C36 S3 C37 C42 -0.8(3) . . . . ?
C36 S3 C11 F8 -67.4(3) . . . . ?
C36 S3 C11 F7 52.1(3) . . . . ?
C36 S3 C11 F9 171.9(3) . . . . ?
C36 C47 C46 C45 -0.4(6) . . . . ?
C36 C43 C44 C45 0.2(6) . . . . ?
C31 C30 C26 C25 179.7(3) . . . . ?
C31 C30 C26 C27 -1.4(6) . . . . ?
C31 C32 C33 C34 0.9(6) . . . . ?
C34 C35 C30 C31 1.0(5) . . . . ?
C34 C35 C30 C26 -178.5(3) . . . . ?
C30 C35 C34 C33 -2.3(5) . . . . ?
C30 C31 C32 C33 -2.2(5) . . . . ?
C26 C25 C24 C29 0.2(5) . . . . ?
C26 C27 C28 C29 0.3(5) . . . . ?
C41 C42 C43 C36 -177.9(4) . . . . ?
C41 C42 C43 C44 -1.0(6) . . . . ?
C47 C36 C43 C42 175.7(3) . . . . ?
C47 C36 C43 C44 -1.6(6) . . . . ?
C47 C46 C45 C44 -0.9(7) . . . . ?
C42 C37 C38 C39 -0.3(5) . . . . ?
C42 C41 C40 C39 -0.6(6) . . . . ?
C42 C43 C44 C45 -176.6(4) . . . . ?
C40 C41 C42 C37 0.8(5) . . . . ?
C40 C41 C42 C43 178.4(4) . . . . ?
C16 S1 C23 C18 -1.8(3) . . . . ?
C16 S1 C23 C22 -173.8(4) . . . . ?
C16 S1 C9 F2 63.2(3) . . . . ?
C16 S1 C9 F3 -57.5(4) . . . . ?
C16 S1 C9 F1 -178.3(3) . . . . ?
C16 C15 C14 C13 -0.5(6) . . . . ?
C16 C17 C12 C13 -1.3(6) . . . . ?
C43 C36 C47 C46 1.7(6) . . . . ?
C43 C44 C45 C46 1.0(6) . . . . ?
C15 C16 C17 C18 -176.0(3) . . . . ?
C15 C16 C17 C12 3.4(6) . . . . ?
C32 C31 C30 C35 1.3(5) . . . . ?
C32 C31 C30 C26 -179.3(3) . . . . ?
C11 S3 C37 C38 -82.1(3) . . . . ?
C11 S3 C37 C42 98.8(3) . . . . ?
C11 S3 C36 C47 85.5(3) . . . . ?
C11 S3 C36 C43 -98.5(3) . . . . ?
C10 S2 C25 C24 79.9(3) . . . . ?
C10 S2 C25 C26 -101.9(3) . . . . ?
C10 S2 C35 C34 -81.3(3) . . . . ?
C10 S2 C35 C30 101.1(3) . . . . ?
C23 S1 C16 C15 178.8(3) . . . . ?
C23 S1 C16 C17 -1.4(3) . . . . ?
C23 S1 C9 F2 156.4(3) . . . . ?
C23 S1 C9 F3 35.6(4) . . . . ?
C23 S1 C9 F1 -85.1(3) . . . . ?
C23 C18 C17 C16 -5.6(5) . . . . ?
C23 C18 C17 C12 175.0(4) . . . . ?
C23 C18 C19 C20 -0.8(6) . . . . ?
C23 C22 C21 C20 0.1(6) . . . . ?
C14 C13 C12 C17 -1.5(6) . . . . ?
C18 C23 C22 C21 -0.5(6) . . . . ?
C18 C17 C12 C13 178.0(4) . . . . ?
C18 C19 C20 C21 0.5(7) . . . . ?
C9 S1 C16 C15 -81.8(4) . . . . ?
C9 S1 C16 C17 98.1(3) . . . . ?
C9 S1 C23 C18 -100.4(3) . . . . ?
C9 S1 C23 C22 87.5(4) . . . . ?
C17 C16 C15 C14 -2.5(6) . . . . ?
C17 C18 C19 C20 -175.7(4) . . . . ?
C22 C23 C18 C17 176.5(4) . . . . ?
C22 C23 C18 C19 0.8(6) . . . . ?
C19 C18 C17 C16 169.5(4) . . . . ?
C19 C18 C17 C12 -9.9(7) . . . . ?
C19 C20 C21 C22 -0.1(7) . . . . ?
C12 C13 C14 C15 2.5(6) . . . . ?

loop_
_smtbx_masks_void_nr
_smtbx_masks_void_average_x
_smtbx_masks_void_average_y
_smtbx_masks_void_average_z
_smtbx_masks_void_volume
_smtbx_masks_void_count_electrons
_smtbx_masks_void_content
1 0.000 0.000 -0.893 891.2 283.9 ?
2 0.221 0.042 0.294 9.2 0.0 ?
3 0.221 0.958 0.794 9.2 0.0 ?
4 0.279 0.458 0.706 9.2 0.0 ?
5 0.279 0.542 0.206 9.2 0.0 ?
6 0.500 0.500 -0.200 891.2 283.9 ?
7 0.721 0.458 0.794 9.2 0.0 ?
8 0.721 0.542 0.294 9.2 0.0 ?
9 0.779 0.042 0.206 9.2 0.0 ?
10 0.779 0.958 0.706 9.2 0.0 ?
